data_2218198
loop_
_publ_author_name
'Walbaum, Christine'
'Pantenburg, Ingo'
'Meyer, Gerd'

_publ_section_title
;
 Bis(benzo-15-crown-5-\k^5^<i>O</i>)strontium bis(triiodide)
;
_journal_issue 5
_journal_name_full 'Acta Crystallographica Section E'
_journal_page_first m747
_journal_paper_doi 10.1107/S1600536808012373
_journal_volume 64
_journal_year 2008
_chemical_formula_iupac '[Sr (C14 H20 O5)2] (I3)2'
_chemical_formula_moiety 'C28 H40 O10 Sr 2+, 2(I3 -)'
_chemical_formula_sum 'C28 H40 I6 O10 Sr'
_chemical_formula_weight 1385.62
_chemical_name_common
;
Bis(benzo-15-crown-5-\k^5^O)strontium bis(triiodide)
;
_chemical_name_systematic
;
Bis(1,4,7,10,13-pentaoxa[13]orthocyclophane)strontium bis(triiodide)
;
_space_group_IT_number 14
_symmetry_cell_setting monoclinic
_symmetry_space_group_name_Hall '-P 2yn'
_symmetry_space_group_name_H-M 'P 1 21/n 1'
_atom_sites_solution_hydrogens geom
_atom_sites_solution_primary direct
_atom_sites_solution_secondary difmap
_audit_creation_method SHELXL-97
_cell_angle_alpha 90
_cell_angle_beta 90.245(18)
_cell_angle_gamma 90
_cell_formula_units_Z 2
_cell_length_a 12.0127(17)
_cell_length_b 12.8666(12)
_cell_length_c 13.085(2)
_cell_measurement_reflns_used 1765
_cell_measurement_temperature 293(2)
_cell_measurement_theta_max 28.14
_cell_measurement_theta_min 2.79
_cell_volume 2022.4(5)
_computing_cell_refinement 'IPDS (Stoe & Cie, 1996)'
_computing_data_collection 'IPDS (Stoe & Cie, 1996)'
_computing_data_reduction 'IPDS (Stoe & Cie, 1996)'
_computing_molecular_graphics 'DIAMOND (Brandenburg, 2004)'
_computing_publication_material 'CIF-Editor (Wieczorrek, 2004)'
_computing_structure_refinement 'SHELXL97 (Sheldrick, 2008)'
_computing_structure_solution 'SIR92 (Altomare et al., 1993)'
_diffrn_ambient_temperature 293(2)
_diffrn_detector_area_resol_mean 'not measured'
_diffrn_measured_fraction_theta_full 0.983
_diffrn_measured_fraction_theta_max 0.983
_diffrn_measurement_device_type 'Stoe IPDS-I'
_diffrn_measurement_method \f
_diffrn_radiation_monochromator graphite
_diffrn_radiation_source 'fine-focus sealed tube'
_diffrn_radiation_type MoK\a
_diffrn_radiation_wavelength 0.71073
_diffrn_reflns_av_R_equivalents 0.1239
_diffrn_reflns_av_sigmaI/netI 0.1726
_diffrn_reflns_limit_h_max 15
_diffrn_reflns_limit_h_min -15
_diffrn_reflns_limit_k_max 17
_diffrn_reflns_limit_k_min -16
_diffrn_reflns_limit_l_max 17
_diffrn_reflns_limit_l_min -17
_diffrn_reflns_number 18994
_diffrn_reflns_theta_full 28.14
_diffrn_reflns_theta_max 28.14
_diffrn_reflns_theta_min 2.79
_diffrn_standards_decay_% 'not measured'
_diffrn_standards_interval_count 'not measured'
_diffrn_standards_interval_time 'not measured'
_diffrn_standards_number 'not measured'
_exptl_absorpt_coefficient_mu 5.958
_exptl_absorpt_correction_T_max 0.4645
_exptl_absorpt_correction_T_min 0.3932
_exptl_absorpt_correction_type numerical
_exptl_absorpt_process_details
;
[X-RED (Stoe & Cie, 2001); after optimizing the crystal shape
using X-SHAPE (Stoe & Cie, 1999)]
;
_exptl_crystal_colour red
_exptl_crystal_density_diffrn 2.275
_exptl_crystal_density_method 'not measured'
_exptl_crystal_description polyhedron
_exptl_crystal_F_000 1288
_exptl_crystal_size_max 0.2
_exptl_crystal_size_mid 0.2
_exptl_crystal_size_min 0.15
_refine_diff_density_max 0.544
_refine_diff_density_min -0.718
_refine_ls_extinction_coef 0
_refine_ls_extinction_method none
_refine_ls_goodness_of_fit_ref 0.709
_refine_ls_hydrogen_treatment constr
_refine_ls_matrix_type full
_refine_ls_number_parameters 207
_refine_ls_number_reflns 4869
_refine_ls_number_restraints 0
_refine_ls_restrained_S_all 0.709
_refine_ls_R_factor_all 0.1520
_refine_ls_R_factor_gt 0.0396
_refine_ls_shift/su_max 0.001
_refine_ls_shift/su_mean 0.000
_refine_ls_structure_factor_coef Fsqd
_refine_ls_weighting_details 'calc w=1/[\s^2^(Fo^2^)+(0.0175P)^2^] where P=(Fo^2^+2Fc^2^)/3'
_refine_ls_weighting_scheme calc
_refine_ls_wR_factor_gt 0.0545
_refine_ls_wR_factor_ref 0.0693
_reflns_number_gt 1779
_reflns_number_total 4869
_reflns_threshold_expression I>2\s(I)
_cod_data_source_file nc2102.cif
_cod_data_source_block I
_cod_original_cell_volume 2022.5(5)
_cod_original_sg_symbol_H-M 'P 21/n'
_cod_database_code 2218198
_cod_database_fobs_code 2218198

loop_
_symmetry_equiv_pos_as_xyz
'x, y, z'
'-x+1/2, y+1/2, -z+1/2'
'-x, -y, -z'
'x-1/2, -y-1/2, z-1/2'

loop_
_atom_site_type_symbol
_atom_site_label
_atom_site_fract_x
_atom_site_fract_y
_atom_site_fract_z
_atom_site_U_iso_or_equiv
_atom_site_adp_type
_atom_site_calc_flag
_atom_site_refinement_flags
_atom_site_occupancy
I I2 1.13518(5) 0.42408(4) 1.15064(4) 0.05056(16) Uani d . 1
I I3 1.05971(6) 0.38042(5) 1.35816(5) 0.0757(2) Uani d . 1
I I1 1.21912(7) 0.46748(4) 0.94966(5) 0.0820(2) Uani d . 1
Sr Sr1 1.0000 0.0000 1.0000 0.0349(3) Uani d S 1
O O10 1.1629(5) 0.1317(4) 1.0776(4) 0.0519(15) Uani d . 1
O O4 1.1188(5) -0.1460(4) 0.9031(4) 0.0641(17) Uani d . 1
O O7 1.1714(4) 0.0601(4) 0.8803(4) 0.0541(15) Uani d . 1
O O13 1.0602(4) -0.0068(4) 1.1973(3) 0.0508(14) Uani d . 1
O O1 1.0583(5) -0.1762(3) 1.0971(4) 0.0479(14) Uani d . 1
C C19 1.0374(6) -0.1842(5) 1.1998(6) 0.040(2) Uani d . 1
C C2 1.0947(9) -0.2637(6) 1.0413(7) 0.074(3) Uani d . 1
H H2A 1.1444 -0.3049 1.0836 0.092(8) Uiso calc R 1
H H2B 1.0311 -0.3065 1.0234 0.092(8) Uiso calc R 1
C C3 1.1501(10) -0.2336(7) 0.9523(8) 0.092(4) Uani d . 1
H H3A 1.2284 -0.2265 0.9693 0.092(8) Uiso calc R 1
H H3B 1.1439 -0.2905 0.9040 0.092(8) Uiso calc R 1
C C14 1.0380(6) -0.0936(5) 1.2541(6) 0.0406(19) Uani d . 1
C C9 1.2562(8) 0.1596(7) 1.0116(7) 0.066(3) Uani d . 1
H H9A 1.2834 0.2283 1.0293 0.092(8) Uiso calc R 1
H H9B 1.3166 0.1104 1.0210 0.092(8) Uiso calc R 1
C C12 1.1048(7) 0.0853(5) 1.2453(6) 0.048(2) Uani d . 1
H H12A 1.1309 0.0693 1.3138 0.092(8) Uiso calc R 1
H H12B 1.0478 0.1385 1.2500 0.092(8) Uiso calc R 1
C C11 1.1984(7) 0.1221(6) 1.1812(6) 0.054(2) Uani d . 1
H H11A 1.2244 0.1889 1.2061 0.092(8) Uiso calc R 1
H H11B 1.2597 0.0732 1.1856 0.092(8) Uiso calc R 1
C C8 1.2194(8) 0.1583(6) 0.9073(7) 0.064(3) Uani d . 1
H H8A 1.1646 0.2127 0.8969 0.092(8) Uiso calc R 1
H H8B 1.2820 0.1724 0.8629 0.092(8) Uiso calc R 1
C C6 1.2505(7) -0.0175(7) 0.8513(7) 0.065(3) Uani d . 1
H H6A 1.3005 -0.0323 0.9079 0.092(8) Uiso calc R 1
H H6B 1.2944 0.0068 0.7940 0.092(8) Uiso calc R 1
C C5 1.1885(8) -0.1121(6) 0.8224(7) 0.070(3) Uani d . 1
H H5A 1.1434 -0.0980 0.7623 0.092(8) Uiso calc R 1
H H5B 1.2407 -0.1669 0.8054 0.092(8) Uiso calc R 1
C C18 1.0111(7) -0.2778(6) 1.2495(6) 0.048(2) Uani d . 1
H H18 1.0087 -0.3400 1.2134 0.081(15) Uiso calc R 1
C C15 1.0124(7) -0.0933(6) 1.3557(6) 0.056(2) Uani d . 1
H H15 1.0119 -0.0309 1.3915 0.081(15) Uiso calc R 1
C C16 0.9875(8) -0.1844(7) 1.4055(7) 0.064(3) Uani d . 1
H H16 0.9698 -0.1837 1.4746 0.081(15) Uiso calc R 1
C C17 0.9890(7) -0.2757(7) 1.3526(8) 0.063(3) Uani d . 1
H H17 0.9748 -0.3377 1.3868 0.081(15) Uiso calc R 1

loop_
_atom_site_aniso_label
_atom_site_aniso_U_11
_atom_site_aniso_U_22
_atom_site_aniso_U_33
_atom_site_aniso_U_12
_atom_site_aniso_U_13
_atom_site_aniso_U_23
I2 0.0578(4) 0.0404(3) 0.0535(3) -0.0024(3) -0.0036(3) -0.0060(2)
I3 0.0831(5) 0.0782(4) 0.0659(4) -0.0055(4) 0.0195(4) 0.0070(3)
I1 0.1280(7) 0.0605(4) 0.0576(4) 0.0092(4) 0.0162(4) 0.0063(3)
Sr1 0.0393(7) 0.0292(5) 0.0362(6) 0.0017(5) -0.0024(5) 0.0010(4)
O10 0.058(4) 0.048(3) 0.049(4) -0.011(3) -0.013(3) 0.003(3)
O4 0.074(5) 0.047(3) 0.072(4) 0.022(3) 0.026(4) 0.015(3)
O7 0.045(4) 0.046(3) 0.072(4) -0.006(3) 0.014(3) -0.007(3)
O13 0.074(4) 0.042(3) 0.037(3) -0.012(3) -0.004(3) 0.003(2)
O1 0.070(4) 0.037(3) 0.037(3) 0.009(3) 0.001(3) -0.003(2)
C19 0.035(5) 0.038(4) 0.048(5) 0.005(4) -0.008(4) 0.000(4)
C2 0.108(9) 0.035(5) 0.078(7) 0.023(5) 0.022(6) -0.005(5)
C3 0.138(11) 0.064(6) 0.074(7) 0.023(6) 0.043(7) 0.006(6)
C14 0.036(5) 0.039(5) 0.047(5) -0.009(4) -0.002(4) 0.006(4)
C9 0.059(7) 0.075(6) 0.064(7) -0.018(5) -0.020(6) 0.020(5)
C12 0.060(6) 0.042(4) 0.041(5) -0.009(4) -0.004(4) -0.007(4)
C11 0.064(7) 0.037(4) 0.062(6) -0.009(4) -0.017(5) 0.003(4)
C8 0.053(7) 0.056(6) 0.084(7) -0.012(5) 0.007(6) 0.008(5)
C6 0.058(7) 0.073(6) 0.064(6) 0.000(5) 0.010(5) -0.006(5)
C5 0.079(7) 0.060(5) 0.071(6) 0.005(5) 0.032(6) -0.004(5)
C18 0.051(6) 0.041(5) 0.052(6) -0.004(4) -0.002(5) 0.010(4)
C15 0.053(6) 0.062(6) 0.054(6) -0.008(4) 0.007(5) 0.005(5)
C16 0.065(7) 0.080(7) 0.045(6) 0.000(5) 0.006(5) 0.018(5)
C17 0.049(6) 0.062(6) 0.078(7) 0.002(5) 0.000(5) 0.037(5)

loop_
_atom_type_symbol
_atom_type_description
_atom_type_scat_dispersion_real
_atom_type_scat_dispersion_imag
_atom_type_scat_source
C C 0.0033 0.0016 'International Tables Vol C Tables 4.2.6.8 and 6.1.1.4'
H H 0.0000 0.0000 'International Tables Vol C Tables 4.2.6.8 and 6.1.1.4'
O O 0.0106 0.0060 'International Tables Vol C Tables 4.2.6.8 and 6.1.1.4'
Sr Sr -1.5307 3.2498 'International Tables Vol C Tables 4.2.6.8 and 6.1.1.4'
I I -0.4742 1.8119 'International Tables Vol C Tables 4.2.6.8 and 6.1.1.4'

loop_
_geom_angle_atom_site_label_1
_geom_angle_atom_site_label_2
_geom_angle_atom_site_label_3
_geom_angle_site_symmetry_1
_geom_angle_site_symmetry_3
_geom_angle
_geom_angle_publ_flag
I1 I2 I3 . . 177.54(4) yes
O13 Sr1 O13 . 3_757 180.0 ?
O13 Sr1 O4 . . 106.92(17) ?
O13 Sr1 O4 3_757 . 73.08(17) ?
O13 Sr1 O4 . 3_757 73.08(17) ?
O13 Sr1 O4 3_757 3_757 106.92(17) ?
O4 Sr1 O4 . 3_757 180.0000(10) ?
O13 Sr1 O1 . . 56.56(14) ?
O13 Sr1 O1 3_757 . 123.44(15) ?
O4 Sr1 O1 . . 59.66(16) ?
O4 Sr1 O1 3_757 . 120.34(16) ?
O13 Sr1 O1 . 3_757 123.44(15) ?
O13 Sr1 O1 3_757 3_757 56.56(14) ?
O4 Sr1 O1 . 3_757 120.34(16) ?
O4 Sr1 O1 3_757 3_757 59.66(16) ?
O1 Sr1 O1 . 3_757 180.0000(10) ?
O13 Sr1 O7 . 3_757 68.65(16) ?
O13 Sr1 O7 3_757 3_757 111.35(16) ?
O4 Sr1 O7 . 3_757 118.78(16) ?
O4 Sr1 O7 3_757 3_757 61.22(16) ?
O1 Sr1 O7 . 3_757 71.51(16) ?
O1 Sr1 O7 3_757 3_757 108.49(16) ?
O13 Sr1 O7 . . 111.35(16) ?
O13 Sr1 O7 3_757 . 68.65(16) ?
O4 Sr1 O7 . . 61.22(16) ?
O4 Sr1 O7 3_757 . 118.78(16) ?
O1 Sr1 O7 . . 108.49(16) ?
O1 Sr1 O7 3_757 . 71.51(16) ?
O7 Sr1 O7 3_757 . 180.0 ?
O13 Sr1 O10 . 3_757 121.28(15) ?
O13 Sr1 O10 3_757 3_757 58.72(15) ?
O4 Sr1 O10 . 3_757 77.00(18) ?
O4 Sr1 O10 3_757 3_757 103.00(18) ?
O1 Sr1 O10 . 3_757 80.80(16) ?
O1 Sr1 O10 3_757 3_757 99.20(16) ?
O7 Sr1 O10 3_757 3_757 60.03(17) ?
O7 Sr1 O10 . 3_757 119.97(17) ?
O13 Sr1 O10 . . 58.72(15) ?
O13 Sr1 O10 3_757 . 121.28(15) ?
O4 Sr1 O10 . . 103.00(18) ?
O4 Sr1 O10 3_757 . 77.00(18) ?
O1 Sr1 O10 . . 99.20(16) ?
O1 Sr1 O10 3_757 . 80.80(16) ?
O7 Sr1 O10 3_757 . 119.97(17) ?
O7 Sr1 O10 . . 60.03(17) ?
O10 Sr1 O10 3_757 . 180.00(17) ?
C11 O10 C9 . . 110.9(6) ?
C11 O10 Sr1 . . 120.1(4) ?
C9 O10 Sr1 . . 118.3(4) ?
C3 O4 C5 . . 116.6(7) ?
C3 O4 Sr1 . . 120.4(5) ?
C5 O4 Sr1 . . 116.9(4) ?
C6 O7 C8 . . 114.5(6) ?
C6 O7 Sr1 . . 117.5(4) ?
C8 O7 Sr1 . . 114.6(4) ?
C14 O13 C12 . . 120.4(5) ?
C14 O13 Sr1 . . 119.8(4) ?
C12 O13 Sr1 . . 119.4(4) ?
C19 O1 C2 . . 120.4(6) ?
C19 O1 Sr1 . . 118.5(4) ?
C2 O1 Sr1 . . 120.5(5) ?
C14 C19 O1 . . 116.5(6) ?
C14 C19 C18 . . 119.4(7) ?
O1 C19 C18 . . 124.1(7) ?
C3 C2 O1 . . 111.1(7) ?
C3 C2 H2A . . 109.4 ?
O1 C2 H2A . . 109.4 ?
C3 C2 H2B . . 109.4 ?
O1 C2 H2B . . 109.4 ?
H2A C2 H2B . . 108.0 ?
O4 C3 C2 . . 119.7(8) ?
O4 C3 H3A . . 107.4 ?
C2 C3 H3A . . 107.4 ?
O4 C3 H3B . . 107.4 ?
C2 C3 H3B . . 107.4 ?
H3A C3 H3B . . 106.9 ?
C15 C14 C19 . . 120.6(7) ?
C15 C14 O13 . . 124.8(7) ?
C19 C14 O13 . . 114.5(7) ?
C8 C9 O10 . . 109.0(7) ?
C8 C9 H9A . . 109.9 ?
O10 C9 H9A . . 109.9 ?
C8 C9 H9B . . 109.9 ?
O10 C9 H9B . . 109.9 ?
H9A C9 H9B . . 108.3 ?
O13 C12 C11 . . 107.3(6) ?
O13 C12 H12A . . 110.3 ?
C11 C12 H12A . . 110.3 ?
O13 C12 H12B . . 110.3 ?
C11 C12 H12B . . 110.3 ?
H12A C12 H12B . . 108.5 ?
O10 C11 C12 . . 110.0(7) ?
O10 C11 H11A . . 109.7 ?
C12 C11 H11A . . 109.7 ?
O10 C11 H11B . . 109.7 ?
C12 C11 H11B . . 109.7 ?
H11A C11 H11B . . 108.2 ?
O7 C8 C9 . . 111.6(7) ?
O7 C8 H8A . . 109.3 ?
C9 C8 H8A . . 109.3 ?
O7 C8 H8B . . 109.3 ?
C9 C8 H8B . . 109.3 ?
H8A C8 H8B . . 108.0 ?
O7 C6 C5 . . 108.0(7) ?
O7 C6 H6A . . 110.1 ?
C5 C6 H6A . . 110.1 ?
O7 C6 H6B . . 110.1 ?
C5 C6 H6B . . 110.1 ?
H6A C6 H6B . . 108.4 ?
O4 C5 C6 . . 111.3(7) ?
O4 C5 H5A . . 109.4 ?
C6 C5 H5A . . 109.4 ?
O4 C5 H5B . . 109.4 ?
C6 C5 H5B . . 109.4 ?
H5A C5 H5B . . 108.0 ?
C17 C18 C19 . . 118.9(8) ?
C17 C18 H18 . . 120.6 ?
C19 C18 H18 . . 120.6 ?
C14 C15 C16 . . 120.6(8) ?
C14 C15 H15 . . 119.7 ?
C16 C15 H15 . . 119.7 ?
C17 C16 C15 . . 119.4(8) ?
C17 C16 H16 . . 120.3 ?
C15 C16 H16 . . 120.3 ?
C16 C17 C18 . . 121.1(8) ?
C16 C17 H17 . . 119.5 ?
C18 C17 H17 . . 119.5 ?

loop_
_geom_bond_atom_site_label_1
_geom_bond_atom_site_label_2
_geom_bond_site_symmetry_2
_geom_bond_distance
_geom_bond_publ_flag
I2 I1 . 2.8754(13) yes
I2 I3 . 2.9210(13) yes
Sr1 O13 . 2.679(5) yes
Sr1 O13 3_757 2.679(5) yes
Sr1 O4 . 2.682(5) yes
Sr1 O4 3_757 2.682(5) yes
Sr1 O1 . 2.691(5) yes
Sr1 O1 3_757 2.691(5) yes
Sr1 O7 3_757 2.706(5) yes
Sr1 O7 . 2.706(5) yes
Sr1 O10 3_757 2.778(5) yes
Sr1 O10 . 2.778(5) yes
O10 C11 . 1.424(9) ?
O10 C9 . 1.463(10) ?
O4 C3 . 1.350(10) ?
O4 C5 . 1.418(9) ?
O7 C6 . 1.431(9) ?
O7 C8 . 1.431(9) ?
O13 C14 . 1.369(8) ?
O13 C12 . 1.443(8) ?
O1 C19 . 1.371(8) ?
O1 C2 . 1.411(8) ?
C19 C14 . 1.365(9) ?
C19 C18 . 1.405(9) ?
C2 C3 . 1.399(11) ?
C2 H2A . 0.9700 ?
C2 H2B . 0.9700 ?
C3 H3A . 0.9700 ?
C3 H3B . 0.9700 ?
C14 C15 . 1.365(10) ?
C9 C8 . 1.434(11) ?
C9 H9A . 0.9700 ?
C9 H9B . 0.9700 ?
C12 C11 . 1.483(10) ?
C12 H12A . 0.9700 ?
C12 H12B . 0.9700 ?
C11 H11A . 0.9700 ?
C11 H11B . 0.9700 ?
C8 H8A . 0.9700 ?
C8 H8B . 0.9700 ?
C6 C5 . 1.475(11) ?
C6 H6A . 0.9700 ?
C6 H6B . 0.9700 ?
C5 H5A . 0.9700 ?
C5 H5B . 0.9700 ?
C18 C17 . 1.377(11) ?
C18 H18 . 0.9300 ?
C15 C16 . 1.374(10) ?
C15 H15 . 0.9300 ?
C16 C17 . 1.364(11) ?
C16 H16 . 0.9300 ?
C17 H17 . 0.9300 ?
